data_7160075
loop_
_publ_author_name
'Bettoni, L&#xe9;o'
'Joly, Nicolas'
'Mendas, In&#xe8;s'
'Moscogiuri, Matteo Maria'
'Lohier, Jean-Fran&#xe7;ois'
'Gaillard, Sylvain'
'Poater, Albert'
'Renaud, Jean-Luc'

_publ_section_title
;
 Iron-catalyzed synthesis of substituted 3-arylquinolin-2(1<i>H</i>)-ones
 <i>via</i> an intramolecular dehydrogenative coupling of amido-alcohols.
;
_journal_issue 34
_journal_name_full 'Organic &amp; biomolecular chemistry'
_journal_page_first 6933
_journal_page_last 6940
_journal_paper_doi 10.1039/d4ob00649f
_journal_volume 22
_journal_year 2024
_chemical_formula_moiety 'C15 H11 N O'
_chemical_formula_sum 'C15 H11 N O'
_chemical_formula_weight 221.25
_chemical_name_systematic
;
3-phenylquinolin-2(1H)-one
;
_space_group_crystal_system monoclinic
_space_group_IT_number 15
_space_group_name_Hall '-C 2yc'
_space_group_name_H-M_alt 'C 1 2/c 1'
_atom_sites_solution_hydrogens mixed
_audit_creation_method SHELXL-2018/3
_audit_update_record
;
2024-04-16 deposited with the CCDC.	2024-07-25 downloaded from the CCDC.
;
_cell_angle_alpha 90
_cell_angle_beta 105.736(3)
_cell_angle_gamma 90
_cell_formula_units_Z 8
_cell_length_a 17.8048(14)
_cell_length_b 5.7547(5)
_cell_length_c 21.5754(16)
_cell_measurement_reflns_used 9010
_cell_measurement_temperature 150(2)
_cell_measurement_theta_max 39.39
_cell_measurement_theta_min 2.38
_cell_volume 2127.8(3)
_computing_cell_refinement 'Bruker SAINT'
_computing_data_collection 'Bruker APEX3'
_computing_data_reduction 'Bruker SAINT'
_computing_molecular_graphics 'Bruker SHELXTL'
_computing_publication_material 'Bruker SHELXTL'
_computing_structure_refinement 'SHELXL-2018/3 (Sheldrick, 2018)'
_computing_structure_solution 'SHELXT 2018/2 (Sheldrick, 2018)'
_diffrn_ambient_temperature 150(2)
_diffrn_measured_fraction_theta_full 0.994
_diffrn_measured_fraction_theta_max 0.990
_diffrn_measurement_device_type 'Bruker D8 QUEST'
_diffrn_measurement_method '\f and \w scans'
_diffrn_radiation_type MoK\a
_diffrn_radiation_wavelength 0.71073
_diffrn_reflns_av_R_equivalents 0.0567
_diffrn_reflns_av_unetI/netI 0.0500
_diffrn_reflns_Laue_measured_fraction_full 0.994
_diffrn_reflns_Laue_measured_fraction_max 0.990
_diffrn_reflns_limit_h_max 30
_diffrn_reflns_limit_h_min -31
_diffrn_reflns_limit_k_max 10
_diffrn_reflns_limit_k_min -10
_diffrn_reflns_limit_l_max 38
_diffrn_reflns_limit_l_min -20
_diffrn_reflns_number 32875
_diffrn_reflns_point_group_measured_fraction_full 0.994
_diffrn_reflns_point_group_measured_fraction_max 0.990
_diffrn_reflns_theta_full 25.242
_diffrn_reflns_theta_max 39.517
_diffrn_reflns_theta_min 2.377
_exptl_absorpt_coefficient_mu 0.087
_exptl_absorpt_correction_type multi-scan
_exptl_absorpt_process_details 'Sadabs 2016/2'
_exptl_crystal_colour colourless
_exptl_crystal_density_diffrn 1.381
_exptl_crystal_description block
_exptl_crystal_F_000 928
_exptl_crystal_size_max 0.18
_exptl_crystal_size_mid 0.09
_exptl_crystal_size_min 0.08
_exptl_transmission_factor_max 0.7456
_exptl_transmission_factor_min 0.5643
_refine_diff_density_max 0.550
_refine_diff_density_min -0.268
_refine_diff_density_rms 0.061
_refine_ls_extinction_method none
_refine_ls_goodness_of_fit_ref 1.031
_refine_ls_hydrogen_treatment mixed
_refine_ls_matrix_type full
_refine_ls_number_parameters 158
_refine_ls_number_reflns 6340
_refine_ls_number_restraints 0
_refine_ls_restrained_S_all 1.031
_refine_ls_R_factor_all 0.0929
_refine_ls_R_factor_gt 0.0540
_refine_ls_shift/su_max 0.001
_refine_ls_shift/su_mean 0.000
_refine_ls_structure_factor_coef Fsqd
_refine_ls_weighting_details 'w=1/[\s^2^(Fo^2^)+(0.0793P)^2^+0.6013P] where P=(Fo^2^+2Fc^2^)/3'
_refine_ls_weighting_scheme calc
_refine_ls_wR_factor_gt 0.1400
_refine_ls_wR_factor_ref 0.1635
_reflns_Friedel_coverage 0.000
_reflns_number_gt 4220
_reflns_number_total 6340
_reflns_threshold_expression 'I > 2\s(I)'
_cod_data_source_file d4ob00649f2.cif
_cod_data_source_block bettoni8_0m_a
_cod_depositor_comments 'Adding full bibliography for 7160074--7160075.cif.'
_cod_original_sg_symbol_H-M 'C 2/c'
_cod_database_code 7160075
_shelx_shelxl_version_number 2018/3
_shelx_space_group_comment
;
The symmetry employed for this shelxl refinement is uniquely defined
by the following loop, which should always be used as a source of
symmetry information in preference to the above space-group names.
They are only intended as comments.
;

loop_
_space_group_symop_operation_xyz
'x, y, z'
'-x, y, -z+1/2'
'x+1/2, y+1/2, z'
'-x+1/2, y+1/2, -z+1/2'
'-x, -y, -z'
'x, -y, z-1/2'
'-x+1/2, -y+1/2, -z'
'x+1/2, -y+1/2, z-1/2'

loop_
_atom_site_label
_atom_site_type_symbol
_atom_site_fract_x
_atom_site_fract_y
_atom_site_fract_z
_atom_site_U_iso_or_equiv
_atom_site_adp_type
_atom_site_occupancy
_atom_site_site_symmetry_order
_atom_site_calc_flag
_atom_site_refinement_flags_posn
_atom_site_refinement_flags_adp
_atom_site_refinement_flags_occupancy
_atom_site_disorder_assembly
_atom_site_disorder_group
O1 O 0.40693(4) 0.05347(11) 0.43925(3) 0.02169(13) Uani 1 1 d . . . . .
N1 N 0.46156(4) 0.25279(12) 0.53091(3) 0.01763(13) Uani 1 1 d . . . . .
C1 C 0.46530(5) 0.43346(14) 0.57366(4) 0.01674(13) Uani 1 1 d . . . . .
C10 C 0.28430(4) 0.39658(13) 0.39554(4) 0.01653(13) Uani 1 1 d . . . . .
C8 C 0.34661(4) 0.41080(13) 0.45702(4) 0.01603(13) Uani 1 1 d . . . . .
C2 C 0.40964(4) 0.61255(14) 0.55780(4) 0.01633(13) Uani 1 1 d . . . . .
C9 C 0.40554(4) 0.22560(14) 0.47384(4) 0.01659(13) Uani 1 1 d . . . . .
C7 C 0.35098(5) 0.59424(13) 0.49759(4) 0.01663(13) Uani 1 1 d . . . . .
H7 H 0.313587 0.715312 0.485499 0.020 Uiso 1 1 calc R U . . .
C11 C 0.27131(5) 0.58297(15) 0.35227(4) 0.01973(15) Uani 1 1 d . . . . .
H11 H 0.303608 0.716879 0.361770 0.024 Uiso 1 1 calc R U . . .
C4 C 0.47244(5) 0.80203(17) 0.65864(4) 0.02315(16) Uani 1 1 d . . . . .
H4 H 0.475277 0.927499 0.687799 0.028 Uiso 1 1 calc R U . . .
C15 C 0.23530(5) 0.20261(15) 0.38110(4) 0.02134(15) Uani 1 1 d . . . . .
H15 H 0.243979 0.073961 0.409763 0.026 Uiso 1 1 calc R U . . .
C6 C 0.52449(5) 0.43876(16) 0.63174(4) 0.02097(16) Uani 1 1 d . . . . .
H6 H 0.561933 0.317279 0.642256 0.025 Uiso 1 1 calc R U . . .
C5 C 0.52771(5) 0.62279(17) 0.67350(4) 0.02408(17) Uani 1 1 d . . . . .
H5 H 0.567905 0.627906 0.712794 0.029 Uiso 1 1 calc R U . . .
C3 C 0.41376(5) 0.79630(15) 0.60154(4) 0.01951(15) Uani 1 1 d . . . . .
H3 H 0.376037 0.917167 0.591810 0.023 Uiso 1 1 calc R U . . .
C14 C 0.17409(5) 0.19639(17) 0.32527(4) 0.02510(17) Uani 1 1 d . . . . .
H14 H 0.140046 0.066155 0.316637 0.030 Uiso 1 1 calc R U . . .
C12 C 0.21125(5) 0.57333(16) 0.29529(4) 0.02254(16) Uani 1 1 d . . . . .
H12 H 0.203642 0.698697 0.265585 0.027 Uiso 1 1 calc R U . . .
C13 C 0.16254(5) 0.38069(17) 0.28192(4) 0.02474(18) Uani 1 1 d . . . . .
H13 H 0.121397 0.374704 0.243244 0.030 Uiso 1 1 calc R U . . .
H1 H 0.5015(8) 0.149(2) 0.5399(6) 0.031(3) Uiso 1 1 d . . . . .

loop_
_atom_site_aniso_label
_atom_site_aniso_U_11
_atom_site_aniso_U_22
_atom_site_aniso_U_33
_atom_site_aniso_U_23
_atom_site_aniso_U_13
_atom_site_aniso_U_12
O1 0.0208(3) 0.0174(3) 0.0251(3) -0.0006(2) 0.0032(2) 0.0056(2)
N1 0.0149(3) 0.0179(3) 0.0191(3) 0.0030(2) 0.0030(2) 0.0054(2)
C1 0.0140(3) 0.0190(3) 0.0176(3) 0.0035(2) 0.0049(2) 0.0020(2)
C10 0.0134(3) 0.0164(3) 0.0194(3) 0.0009(2) 0.0038(2) 0.0024(2)
C8 0.0133(3) 0.0160(3) 0.0187(3) 0.0032(2) 0.0043(2) 0.0026(2)
C2 0.0139(3) 0.0174(3) 0.0177(3) 0.0020(2) 0.0044(2) 0.0017(2)
C9 0.0149(3) 0.0156(3) 0.0193(3) 0.0035(2) 0.0047(2) 0.0023(2)
C7 0.0137(3) 0.0160(3) 0.0200(3) 0.0025(2) 0.0042(2) 0.0033(2)
C11 0.0157(3) 0.0202(3) 0.0223(3) 0.0041(3) 0.0035(3) 0.0023(3)
C4 0.0217(4) 0.0269(4) 0.0203(3) -0.0028(3) 0.0049(3) -0.0012(3)
C15 0.0203(3) 0.0176(3) 0.0248(3) 0.0002(3) 0.0038(3) -0.0008(3)
C6 0.0163(3) 0.0261(4) 0.0191(3) 0.0043(3) 0.0026(3) 0.0035(3)
C5 0.0192(4) 0.0317(4) 0.0195(3) 0.0008(3) 0.0020(3) 0.0001(3)
C3 0.0179(3) 0.0197(3) 0.0214(3) -0.0004(3) 0.0061(3) 0.0013(3)
C14 0.0215(4) 0.0238(4) 0.0274(4) -0.0068(3) 0.0022(3) -0.0026(3)
C12 0.0188(3) 0.0269(4) 0.0206(3) 0.0042(3) 0.0031(3) 0.0058(3)
C13 0.0203(4) 0.0308(4) 0.0204(3) -0.0051(3) 0.0008(3) 0.0036(3)

loop_
_atom_type_symbol
_atom_type_description
_atom_type_scat_dispersion_real
_atom_type_scat_dispersion_imag
_atom_type_scat_source
C C 0.0033 0.0016 'International Tables Vol C Tables 4.2.6.8 and 6.1.1.4'
H H 0.0000 0.0000 'International Tables Vol C Tables 4.2.6.8 and 6.1.1.4'
N N 0.0061 0.0033 'International Tables Vol C Tables 4.2.6.8 and 6.1.1.4'
O O 0.0106 0.0060 'International Tables Vol C Tables 4.2.6.8 and 6.1.1.4'

loop_
_geom_angle_atom_site_label_1
_geom_angle_atom_site_label_2
_geom_angle_atom_site_label_3
_geom_angle
_geom_angle_site_symmetry_1
_geom_angle_site_symmetry_3
_geom_angle_publ_flag
C9 N1 C1 125.42(7) . . ?
N1 C1 C6 120.15(7) . . ?
N1 C1 C2 119.12(7) . . ?
C6 C1 C2 120.72(7) . . ?
C15 C10 C11 118.87(7) . . ?
C15 C10 C8 120.89(7) . . ?
C11 C10 C8 120.17(7) . . ?
C7 C8 C9 119.43(7) . . ?
C7 C8 C10 121.13(7) . . ?
C9 C8 C10 119.43(7) . . ?
C3 C2 C1 118.87(7) . . ?
C3 C2 C7 123.81(7) . . ?
C1 C2 C7 117.32(7) . . ?
O1 C9 N1 120.19(7) . . ?
O1 C9 C8 123.91(7) . . ?
N1 C9 C8 115.90(7) . . ?
C8 C7 C2 122.75(7) . . ?
C12 C11 C10 120.40(8) . . ?
C3 C4 C5 120.02(8) . . ?
C14 C15 C10 120.61(8) . . ?
C5 C6 C1 119.19(8) . . ?
C6 C5 C4 120.83(8) . . ?
C4 C3 C2 120.35(8) . . ?
C15 C14 C13 120.09(8) . . ?
C13 C12 C11 120.08(8) . . ?
C12 C13 C14 119.90(8) . . ?

loop_
_geom_bond_atom_site_label_1
_geom_bond_atom_site_label_2
_geom_bond_distance
_geom_bond_site_symmetry_2
_geom_bond_publ_flag
O1 C9 1.2444(10) . ?
N1 C9 1.3673(10) . ?
N1 C1 1.3794(11) . ?
C1 C6 1.4021(11) . ?
C1 C2 1.4063(11) . ?
C10 C15 1.3988(12) . ?
C10 C11 1.3994(11) . ?
C10 C8 1.4828(10) . ?
C8 C7 1.3599(11) . ?
C8 C9 1.4704(11) . ?
C2 C3 1.4058(11) . ?
C2 C7 1.4331(10) . ?
C11 C12 1.3947(11) . ?
C4 C3 1.3828(11) . ?
C4 C5 1.4015(13) . ?
C15 C14 1.3886(12) . ?
C6 C5 1.3815(13) . ?
C14 C13 1.3920(14) . ?
C12 C13 1.3887(14) . ?
